data_4035614
loop_
_publ_author_name
'Chaumont, Pauline'
'Baudoux, J\'erome'
'Maddaluno, Jacques'
'Rouden, Jacques'
'Harrison-Marchand, Anne'

_publ_section_title
;
 Access to Anti or Syn 2-Amino-1,3-diol Scaffolds from a Common
 Decarboxylative Aldol Adduct.
;
_journal_issue 15
_journal_name_full 'The Journal of organic chemistry'
_journal_page_first 8081
_journal_page_last 8091
_journal_paper_doi 10.1021/acs.joc.8b00901
_journal_volume 83
_journal_year 2018
_chemical_compound_source 'synthesis as described'
_chemical_formula_moiety 'C17 H25 N1 O6'
_chemical_formula_sum 'C17 H25 N O6'
_chemical_formula_weight 339.38
_space_group_IT_number 14
_space_group_name_Hall '-P 2yn'
_space_group_name_H-M_alt 'P 1 21/n 1'
_symmetry_cell_setting monoclinic
_symmetry_Int_Tables_number 14
_symmetry_space_group_name_Hall '-P 2yn'
_symmetry_space_group_name_H-M 'P 1 21/n 1'
_atom_sites_solution_hydrogens geom
_atom_sites_solution_primary direct
_atom_sites_solution_secondary difmap
_audit_conform_dict_location ftp://ftp.iucr.org/pub/cif_core.dic
_audit_conform_dict_name cif_core.dic
_audit_conform_dict_version 2.3
_audit_creation_date 2017-12-06T09:40:51-00:00
_audit_creation_method 'WinGX routine CIF_UPDATE'
_cell_angle_alpha 90
_cell_angle_beta 104.706(4)
_cell_angle_gamma 90
_cell_formula_units_Z 4
_cell_length_a 11.506(3)
_cell_length_b 8.565(2)
_cell_length_c 18.844(5)
_cell_measurement_reflns_used 2789
_cell_measurement_temperature 293(2)
_cell_measurement_theta_max 26.43
_cell_measurement_theta_min 1.89
_cell_measurement_wavelength 0.71073
_cell_volume 1796.2(8)
_computing_cell_refinement SMART
_computing_data_collection SMART
_computing_data_reduction SAINT
_computing_molecular_graphics 'Ortep-3 for Windows (Farrugia, 1997)'
_computing_publication_material 'WinGX publication routines (Farrugia, 1999)'
_computing_structure_refinement 'SHELXL-97 (Sheldrick, 2008)'
_computing_structure_solution SHELXS-97
_diffrn_ambient_temperature 293(2)
_diffrn_measured_fraction_theta_full 0.997
_diffrn_measured_fraction_theta_max 0.997
_diffrn_measurement_device_type 'SMART APEX Bruker'
_diffrn_radiation_monochromator graphite
_diffrn_radiation_probe x-ray
_diffrn_radiation_type MoK\a
_diffrn_radiation_wavelength 0.71073
_diffrn_reflns_av_R_equivalents 0.0472
_diffrn_reflns_av_unetI/netI 0.045
_diffrn_reflns_limit_h_max 14
_diffrn_reflns_limit_h_min -14
_diffrn_reflns_limit_k_max 10
_diffrn_reflns_limit_k_min -10
_diffrn_reflns_limit_l_max 23
_diffrn_reflns_limit_l_min -23
_diffrn_reflns_number 13842
_diffrn_reflns_theta_full 26.43
_diffrn_reflns_theta_max 26.43
_diffrn_reflns_theta_min 1.89
_exptl_absorpt_coefficient_mu 0.095
_exptl_absorpt_correction_type none
_exptl_crystal_colour colourless
_exptl_crystal_density_diffrn 1.255
_exptl_crystal_density_method 'not measured'
_exptl_crystal_description prism
_exptl_crystal_F_000 728
_exptl_crystal_size_max 0
_exptl_crystal_size_mid 0
_exptl_crystal_size_min 0
_refine_diff_density_max 0.207
_refine_diff_density_min -0.197
_refine_diff_density_rms 0.043
_refine_ls_extinction_method none
_refine_ls_goodness_of_fit_ref 1.029
_refine_ls_hydrogen_treatment constr
_refine_ls_matrix_type full
_refine_ls_number_parameters 223
_refine_ls_number_reflns 3684
_refine_ls_number_restraints 0
_refine_ls_restrained_S_all 1.029
_refine_ls_R_factor_all 0.0631
_refine_ls_R_factor_gt 0.0472
_refine_ls_shift/su_max 0
_refine_ls_shift/su_mean 0
_refine_ls_structure_factor_coef Fsqd
_refine_ls_weighting_details 'calc w=1/[\s^2^(Fo^2^)+(0.0657P)^2^+0.2003P] where P=(Fo^2^+2Fc^2^)/3'
_refine_ls_weighting_scheme calc
_refine_ls_wR_factor_gt 0.1233
_refine_ls_wR_factor_ref 0.1364
_reflns_number_gt 2789
_reflns_number_total 3684
_reflns_threshold_expression >2\s(I)
_cod_data_source_file jo8b00901_si_002.cif
_cod_data_source_block pc561
_cod_original_cell_volume 1796.4(8)
_cod_original_sg_symbol_H-M 'P 21/n'
_cod_database_code 4035614

loop_
_symmetry_equiv_pos_as_xyz
'x, y, z'
'-x+1/2, y+1/2, -z+1/2'
'-x, -y, -z'
'x-1/2, -y-1/2, z-1/2'

loop_
_atom_site_label
_atom_site_type_symbol
_atom_site_fract_x
_atom_site_fract_y
_atom_site_fract_z
_atom_site_U_iso_or_equiv
_atom_site_adp_type
_atom_site_occupancy
_atom_site_symmetry_multiplicity
_atom_site_calc_flag
_atom_site_refinement_flags
C1 C 0.43860(16) 0.64715(19) 0.25151(8) 0.0476(4) Uani 1 1 d .
C2 C 0.48352(19) 0.7440(2) 0.31099(9) 0.0605(5) Uani 1 1 d .
H2 H 0.4354 0.7738 0.3415 0.073 Uiso 1 1 calc R
C3 C 0.6009(2) 0.7957(2) 0.32444(10) 0.0683(6) Uani 1 1 d .
H3 H 0.6317 0.8605 0.3644 0.082 Uiso 1 1 calc R
C4 C 0.67256(18) 0.7530(2) 0.27985(10) 0.0627(5) Uani 1 1 d .
H4 H 0.7516 0.7881 0.2898 0.075 Uiso 1 1 calc R
C5 C 0.62712(15) 0.6573(2) 0.21975(9) 0.0504(4) Uani 1 1 d .
H5 H 0.676 0.6285 0.1895 0.061 Uiso 1 1 calc R
C6 C 0.50972(14) 0.60422(17) 0.20440(8) 0.0416(4) Uani 1 1 d .
C7 C 0.45714(14) 0.50170(18) 0.13886(8) 0.0409(4) Uani 1 1 d .
H7 H 0.4224 0.4091 0.1561 0.049 Uiso 1 1 calc R
C8 C 0.35684(14) 0.58424(17) 0.08062(8) 0.0403(4) Uani 1 1 d .
H8 H 0.2891 0.6048 0.102 0.048 Uiso 1 1 calc R
C9 C 0.22401(14) 0.38608(18) 0.01003(8) 0.0431(4) Uani 1 1 d .
C10 C 0.08916(16) 0.2231(2) -0.08280(10) 0.0536(4) Uani 1 1 d .
C11 C -0.02431(19) 0.2897(3) -0.06824(15) 0.0816(7) Uani 1 1 d .
H11A H -0.0166 0.2925 -0.0163 0.122 Uiso 1 1 calc R
H11B H -0.0915 0.2253 -0.0914 0.122 Uiso 1 1 calc R
H11C H -0.0369 0.3937 -0.0878 0.122 Uiso 1 1 calc R
C12 C 0.1238(2) 0.0684(2) -0.04504(13) 0.0753(6) Uani 1 1 d .
H12A H 0.1983 0.0336 -0.0537 0.113 Uiso 1 1 calc R
H12B H 0.0622 -0.0071 -0.0642 0.113 Uiso 1 1 calc R
H12C H 0.133 0.0803 0.0067 0.113 Uiso 1 1 calc R
C13 C 0.0798(2) 0.2101(3) -0.16424(12) 0.0813(7) Uani 1 1 d .
H13A H 0.0665 0.3118 -0.1862 0.122 Uiso 1 1 calc R
H13B H 0.0139 0.1429 -0.1866 0.122 Uiso 1 1 calc R
H13C H 0.1531 0.1674 -0.1715 0.122 Uiso 1 1 calc R
C14 C 0.40102(14) 0.73802(17) 0.05787(8) 0.0400(4) Uani 1 1 d .
C15 C 0.42462(19) 1.00834(19) 0.08669(10) 0.0590(5) Uani 1 1 d .
H15A H 0.4305 1.0179 0.0364 0.071 Uiso 1 1 calc R
H15B H 0.3709 1.0892 0.0954 0.071 Uiso 1 1 calc R
C16 C 0.5427(2) 1.0290(3) 0.13651(14) 0.0971(9) Uani 1 1 d .
H16A H 0.5382 1.0095 0.1859 0.146 Uiso 1 1 calc R
H16B H 0.5697 1.134 0.1327 0.146 Uiso 1 1 calc R
H16C H 0.5983 0.9572 0.1238 0.146 Uiso 1 1 calc R
C17 C 0.2503(2) 0.6138(4) 0.28176(13) 0.0964(9) Uani 1 1 d .
H17A H 0.2894 0.5779 0.3302 0.145 Uiso 1 1 calc R
H17B H 0.1758 0.5588 0.2642 0.145 Uiso 1 1 calc R
H17C H 0.2347 0.7237 0.2832 0.145 Uiso 1 1 calc R
N1 N 0.31494(12) 0.48856(16) 0.01574(7) 0.0488(4) Uani 1 1 d .
H1 H 0.3488 0.4973 -0.0199 0.059 Uiso 1 1 calc R
O1 O 0.32518(12) 0.58569(17) 0.23439(7) 0.0642(4) Uani 1 1 d .
O2 O 0.55101(10) 0.45181(14) 0.10763(6) 0.0510(3) Uani 1 1 d .
H2A H 0.5234 0.394 0.0727 0.077 Uiso 1 1 calc R
O3 O 0.18188(12) 0.34968(15) 0.06008(7) 0.0606(4) Uani 1 1 d .
O4 O 0.18993(11) 0.33390(14) -0.05920(6) 0.0561(3) Uani 1 1 d .
O5 O 0.37607(11) 0.85489(12) 0.09746(6) 0.0523(3) Uani 1 1 d .
O6 O 0.45374(13) 0.75200(13) 0.01060(7) 0.0601(4) Uani 1 1 d .

loop_
_atom_site_aniso_label
_atom_site_aniso_U_11
_atom_site_aniso_U_22
_atom_site_aniso_U_33
_atom_site_aniso_U_23
_atom_site_aniso_U_13
_atom_site_aniso_U_12
C1 0.0590(10) 0.0466(9) 0.0375(8) 0.0023(7) 0.0129(7) 0.0045(8)
C2 0.0806(14) 0.0589(11) 0.0412(9) -0.0044(8) 0.0138(9) 0.0126(10)
C3 0.0882(15) 0.0563(11) 0.0480(10) -0.0098(9) -0.0057(10) 0.0028(11)
C4 0.0605(11) 0.0565(11) 0.0600(11) -0.0025(9) -0.0050(9) -0.0029(9)
C5 0.0512(10) 0.0466(9) 0.0510(9) 0.0015(7) 0.0083(7) 0.0016(8)
C6 0.0510(9) 0.0361(7) 0.0377(8) 0.0033(6) 0.0111(7) 0.0021(7)
C7 0.0492(9) 0.0355(7) 0.0426(8) -0.0011(6) 0.0200(7) -0.0047(7)
C8 0.0434(8) 0.0420(8) 0.0387(8) -0.0052(6) 0.0163(6) -0.0080(7)
C9 0.0469(9) 0.0416(8) 0.0421(8) -0.0039(7) 0.0139(7) -0.0074(7)
C10 0.0496(10) 0.0502(10) 0.0594(10) -0.0117(8) 0.0108(8) -0.0179(8)
C11 0.0555(12) 0.0834(15) 0.1025(17) -0.0220(13) 0.0140(11) -0.0095(11)
C12 0.0766(14) 0.0538(11) 0.0926(15) -0.0073(10) 0.0160(12) -0.0159(10)
C13 0.0904(16) 0.0873(15) 0.0621(12) -0.0243(11) 0.0117(11) -0.0363(13)
C14 0.0467(9) 0.0398(8) 0.0340(7) -0.0021(6) 0.0113(6) -0.0027(7)
C15 0.0866(14) 0.0362(8) 0.0585(10) 0.0006(8) 0.0264(10) -0.0044(9)
C16 0.117(2) 0.0650(14) 0.0878(16) 0.0215(12) -0.0143(14) -0.0341(14)
C17 0.0809(16) 0.147(3) 0.0750(15) -0.0175(15) 0.0456(13) -0.0017(16)
N1 0.0548(8) 0.0564(8) 0.0402(7) -0.0119(6) 0.0211(6) -0.0218(7)
O1 0.0646(8) 0.0853(10) 0.0511(7) -0.0116(6) 0.0301(6) -0.0081(7)
O2 0.0532(7) 0.0503(7) 0.0543(7) -0.0096(5) 0.0223(6) 0.0015(5)
O3 0.0714(8) 0.0664(8) 0.0505(7) -0.0060(6) 0.0277(6) -0.0274(6)
O4 0.0634(8) 0.0616(7) 0.0452(6) -0.0125(5) 0.0173(5) -0.0294(6)
O5 0.0726(8) 0.0393(6) 0.0524(7) -0.0025(5) 0.0290(6) -0.0027(5)
O6 0.0902(10) 0.0464(7) 0.0569(7) -0.0046(5) 0.0431(7) -0.0117(6)

loop_
_atom_type_symbol
_atom_type_description
_atom_type_scat_dispersion_real
_atom_type_scat_dispersion_imag
_atom_type_scat_source
C C 0.0033 0.0016 'International Tables Vol C Tables 4.2.6.8 and 6.1.1.4'
H H 0 0 'International Tables Vol C Tables 4.2.6.8 and 6.1.1.4'
N N 0.0061 0.0033 'International Tables Vol C Tables 4.2.6.8 and 6.1.1.4'
O O 0.0106 0.006 'International Tables Vol C Tables 4.2.6.8 and 6.1.1.4'

loop_
_geom_angle_atom_site_label_1
_geom_angle_atom_site_label_2
_geom_angle_atom_site_label_3
_geom_angle
O1 C1 C2 124.01(16)
O1 C1 C6 115.18(14)
C2 C1 C6 120.80(17)
C3 C2 C1 119.14(18)
C3 C2 H2 120.4
C1 C2 H2 120.4
C4 C3 C2 120.99(17)
C4 C3 H3 119.5
C2 C3 H3 119.5
C3 C4 C5 119.87(19)
C3 C4 H4 120.1
C5 C4 H4 120.1
C6 C5 C4 120.64(18)
C6 C5 H5 119.7
C4 C5 H5 119.7
C5 C6 C1 118.53(15)
C5 C6 C7 121.90(14)
C1 C6 C7 119.57(14)
O2 C7 C6 108.94(12)
O2 C7 C8 110.63(12)
C6 C7 C8 112.71(12)
O2 C7 H7 108.1
C6 C7 H7 108.1
C8 C7 H7 108.1
N1 C8 C14 108.49(12)
N1 C8 C7 111.63(13)
C14 C8 C7 110.80(12)
N1 C8 H8 108.6
C14 C8 H8 108.6
C7 C8 H8 108.6
O3 C9 O4 126.79(14)
O3 C9 N1 124.31(14)
O4 C9 N1 108.91(13)
O4 C10 C12 109.20(15)
O4 C10 C11 110.56(15)
C12 C10 C11 112.49(18)
O4 C10 C13 101.59(14)
C12 C10 C13 110.80(18)
C11 C10 C13 111.66(19)
C10 C11 H11A 109.5
C10 C11 H11B 109.5
H11A C11 H11B 109.5
C10 C11 H11C 109.5
H11A C11 H11C 109.5
H11B C11 H11C 109.5
C10 C12 H12A 109.5
C10 C12 H12B 109.5
H12A C12 H12B 109.5
C10 C12 H12C 109.5
H12A C12 H12C 109.5
H12B C12 H12C 109.5
C10 C13 H13A 109.5
C10 C13 H13B 109.5
H13A C13 H13B 109.5
C10 C13 H13C 109.5
H13A C13 H13C 109.5
H13B C13 H13C 109.5
O6 C14 O5 124.34(14)
O6 C14 C8 124.39(13)
O5 C14 C8 111.25(13)
C16 C15 O5 110.34(16)
C16 C15 H15A 109.6
O5 C15 H15A 109.6
C16 C15 H15B 109.6
O5 C15 H15B 109.6
H15A C15 H15B 108.1
C15 C16 H16A 109.5
C15 C16 H16B 109.5
H16A C16 H16B 109.5
C15 C16 H16C 109.5
H16A C16 H16C 109.5
H16B C16 H16C 109.5
O1 C17 H17A 109.5
O1 C17 H17B 109.5
H17A C17 H17B 109.5
O1 C17 H17C 109.5
H17A C17 H17C 109.5
H17B C17 H17C 109.5
C9 N1 C8 121.37(13)
C9 N1 H1 119.3
C8 N1 H1 119.3
C1 O1 C17 119.01(16)
C7 O2 H2A 109.5
C9 O4 C10 121.39(12)
C14 O5 C15 117.18(13)

loop_
_geom_bond_atom_site_label_1
_geom_bond_atom_site_label_2
_geom_bond_distance
C1 O1 1.368(2)
C1 C2 1.385(2)
C1 C6 1.401(2)
C2 C3 1.383(3)
C2 H2 0.93
C3 C4 1.368(3)
C3 H3 0.93
C4 C5 1.389(3)
C4 H4 0.93
C5 C6 1.384(2)
C5 H5 0.93
C6 C7 1.511(2)
C7 O2 1.4206(18)
C7 C8 1.547(2)
C7 H7 0.98
C8 N1 1.4489(19)
C8 C14 1.513(2)
C8 H8 0.98
C9 O3 1.2057(18)
C9 O4 1.3401(19)
C9 N1 1.349(2)
C10 O4 1.4766(19)
C10 C12 1.509(3)
C10 C11 1.512(3)
C10 C13 1.515(3)
C11 H11A 0.96
C11 H11B 0.96
C11 H11C 0.96
C12 H12A 0.96
C12 H12B 0.96
C12 H12C 0.96
C13 H13A 0.96
C13 H13B 0.96
C13 H13C 0.96
C14 O6 1.2043(18)
C14 O5 1.3228(18)
C15 C16 1.453(3)
C15 O5 1.462(2)
C15 H15A 0.97
C15 H15B 0.97
C16 H16A 0.96
C16 H16B 0.96
C16 H16C 0.96
C17 O1 1.410(2)
C17 H17A 0.96
C17 H17B 0.96
C17 H17C 0.96
N1 H1 0.86
O2 H2A 0.82

loop_
_geom_hbond_atom_site_label_D
_geom_hbond_atom_site_label_H
_geom_hbond_atom_site_label_A
_geom_hbond_distance_DH
_geom_hbond_distance_HA
_geom_hbond_distance_DA
_geom_hbond_angle_DHA
_geom_hbond_site_symmetry_A
N1 H1 O2 0.86 2.29 3.1411(18) 172.9 3_665
O2 H2A O6 0.82 2.08 2.8200(16) 150.8 3_665

loop_
_geom_torsion_atom_site_label_1
_geom_torsion_atom_site_label_2
_geom_torsion_atom_site_label_3
_geom_torsion_atom_site_label_4
_geom_torsion
O1 C1 C2 C3 178.05(16)
C6 C1 C2 C3 -1.3(3)
C1 C2 C3 C4 0.2(3)
C2 C3 C4 C5 0.5(3)
C3 C4 C5 C6 0.0(3)
C4 C5 C6 C1 -1.1(2)
C4 C5 C6 C7 179.15(15)
O1 C1 C6 C5 -177.69(14)
C2 C1 C6 C5 1.7(2)
O1 C1 C6 C7 2.1(2)
C2 C1 C6 C7 -178.46(15)
C5 C6 C7 O2 10.1(2)
C1 C6 C7 O2 -169.66(13)
C5 C6 C7 C8 -113.07(16)
C1 C6 C7 C8 67.15(17)
O2 C7 C8 N1 52.93(16)
C6 C7 C8 N1 175.18(12)
O2 C7 C8 C14 -68.11(15)
C6 C7 C8 C14 54.14(16)
N1 C8 C14 O6 -37.0(2)
C7 C8 C14 O6 85.86(18)
N1 C8 C14 O5 144.05(13)
C7 C8 C14 O5 -93.07(15)
O3 C9 N1 C8 -10.6(3)
O4 C9 N1 C8 169.35(14)
C14 C8 N1 C9 -148.25(15)
C7 C8 N1 C9 89.37(18)
C2 C1 O1 C17 -3.8(3)
C6 C1 O1 C17 175.58(18)
O3 C9 O4 C10 1.8(3)
N1 C9 O4 C10 -178.15(14)
C12 C10 O4 C9 -67.0(2)
C11 C10 O4 C9 57.2(2)
C13 C10 O4 C9 175.87(17)
O6 C14 O5 C15 -5.2(2)
C8 C14 O5 C15 173.77(14)
C16 C15 O5 C14 -89.8(2)
